data_7717245
loop_
_publ_author_name
'Dwivedi, Khilesh C.'
'Sabharwal, Gazal'
'Kote, Basvaraj S.'
'Balakrishna, Maravanji S.'

_publ_section_title
;
 Ni<sup>II</sup>, Pd<sup>II</sup> and Pt<sup>II</sup> pincer complexes of
 2-(diphenylphosphanyl)-<i>N</i>-(2-(diphenyl-phosphanyl)benzyl)benzamide:
 synthesis, reactivity and catalytic studies.
;
_journal_issue 45
_journal_name_full 'Dalton transactions (Cambridge, England : 2003)'
_journal_page_first 18321
_journal_page_last 18329
_journal_paper_doi 10.1039/d4dt02611j
_journal_volume 53
_journal_year 2024
_chemical_formula_moiety 'C32 H25 Cl2 N O P2 Pt'
_chemical_formula_sum 'C32 H25 Cl2 N O P2 Pt'
_chemical_formula_weight 767.46
_space_group_crystal_system monoclinic
_space_group_IT_number 14
_space_group_name_Hall '-P 2yn'
_space_group_name_H-M_alt 'P 1 21/n 1'
_atom_sites_solution_hydrogens mixed
_audit_creation_date 2023-07-03
_audit_creation_method
;
Olex2 1.5
(compiled 2023.03.06 svn.rbb2c1857 for OlexSys, GUI svn.r6748)
;
_audit_update_record
;
2024-06-13 deposited with the CCDC.	2024-10-18 downloaded from the CCDC.
;
_cell_angle_alpha 90
_cell_angle_beta 101.377(17)
_cell_angle_gamma 90
_cell_formula_units_Z 4
_cell_length_a 10.848(5)
_cell_length_b 15.634(6)
_cell_length_c 17.063(8)
_cell_measurement_reflns_used 7623
_cell_measurement_temperature 150(2)
_cell_measurement_theta_max 28.18
_cell_measurement_theta_min 2.32
_cell_volume 2837(2)
_computing_cell_refinement 'SAINT V8.40A (Bruker, 2019)'
_computing_data_reduction 'SAINT V8.40A (Bruker, 2019)'
_computing_molecular_graphics 'Olex2 1.5 (Dolomanov et al., 2009)'
_computing_publication_material 'Olex2 1.5 (Dolomanov et al., 2009)'
_computing_structure_refinement 'SHELXL 2018/3 (Sheldrick, 2015)'
_computing_structure_solution 'SHELXT 2014/5 (Sheldrick, 2014)'
_diffrn_ambient_temperature 150.00
_diffrn_measured_fraction_theta_full 0.998
_diffrn_measured_fraction_theta_max 0.998
_diffrn_measurement_device_type 'Bruker APEX-II CCD'
_diffrn_measurement_method '\f and \w scans'
_diffrn_radiation_type MoK\a
_diffrn_radiation_wavelength 0.71073
_diffrn_reflns_av_R_equivalents 0.0654
_diffrn_reflns_av_unetI/netI 0.0333
_diffrn_reflns_Laue_measured_fraction_full 0.998
_diffrn_reflns_Laue_measured_fraction_max 0.998
_diffrn_reflns_limit_h_max 12
_diffrn_reflns_limit_h_min -12
_diffrn_reflns_limit_k_max 18
_diffrn_reflns_limit_k_min -18
_diffrn_reflns_limit_l_max 20
_diffrn_reflns_limit_l_min -20
_diffrn_reflns_number 43673
_diffrn_reflns_point_group_measured_fraction_full 0.998
_diffrn_reflns_point_group_measured_fraction_max 0.998
_diffrn_reflns_theta_full 24.998
_diffrn_reflns_theta_max 24.998
_diffrn_reflns_theta_min 2.435
_exptl_absorpt_coefficient_mu 5.275
_exptl_absorpt_correction_T_max 0.7457
_exptl_absorpt_correction_T_min 0.5338
_exptl_absorpt_correction_type none
_exptl_absorpt_process_details
;
SADABS-2016/2 (Bruker,2016/2) was used for absorption correction.
wR2(int) was 0.1312 before and 0.1096 after correction.
The Ratio of minimum to maximum transmission is 0.7158.
The \l/2 correction factor is Not present.
;
_exptl_crystal_colour colourless
_exptl_crystal_colour_primary colourless
_exptl_crystal_density_diffrn 1.797
_exptl_crystal_description block
_exptl_crystal_F_000 1496
_exptl_crystal_size_max 0.102
_exptl_crystal_size_mid 0.051
_exptl_crystal_size_min 0.047
_refine_diff_density_max 0.571
_refine_diff_density_min -1.237
_refine_diff_density_rms 0.134
_refine_ls_extinction_method none
_refine_ls_goodness_of_fit_ref 1.033
_refine_ls_hydrogen_treatment mixed
_refine_ls_matrix_type full
_refine_ls_number_parameters 356
_refine_ls_number_reflns 4992
_refine_ls_number_restraints 0
_refine_ls_restrained_S_all 1.033
_refine_ls_R_factor_all 0.0288
_refine_ls_R_factor_gt 0.0273
_refine_ls_shift/su_max 0.003
_refine_ls_shift/su_mean 0.000
_refine_ls_structure_factor_coef Fsqd
_refine_ls_weighting_details 'w=1/[\s^2^(Fo^2^)+(0.0410P)^2^+5.8088P] where P=(Fo^2^+2Fc^2^)/3'
_refine_ls_weighting_scheme calc
_refine_ls_wR_factor_gt 0.0710
_refine_ls_wR_factor_ref 0.0720
_reflns_Friedel_coverage 0.000
_reflns_number_gt 4742
_reflns_number_total 4992
_reflns_threshold_expression 'I > 2\s(I)'
_cod_data_source_file d4dt02611j2.cif
_cod_data_source_block Complex_6
_cod_depositor_comments 'Adding full bibliography for 7717241--7717247.cif.'
_cod_database_code 7717245
_shelx_shelxl_version_number 2018/3
_shelx_space_group_comment
;
The symmetry employed for this shelxl refinement is uniquely defined
by the following loop, which should always be used as a source of
symmetry information in preference to the above space-group names.
They are only intended as comments.
;
_shelx_estimated_absorpt_t_max 0.790
_shelx_estimated_absorpt_t_min 0.615
_olex2_refinement_description
;
1.a Secondary CH2 refined with riding coordinates:
 C14(H14A,H14B)
1.b Aromatic/amide H refined with riding coordinates:
 C29(H29), C30(H30), C31(H31), C32(H32), C22(H22), C23(H23), C24(H24),
 C25(H25), C26(H26), C19(H19), C18(H18), C17(H17), C16(H16), C3(H3), C4(H4),
 C5(H5), C6(H6), C9(H9), C10(H10), C11(H11), C12(H12), C13(H13)
;
_olex2_submission_special_instructions 'No special instructions were received'

loop_
_space_group_symop_operation_xyz
'x, y, z'
'-x+1/2, y+1/2, -z+1/2'
'-x, -y, -z'
'x-1/2, -y-1/2, z-1/2'

loop_
_atom_site_label
_atom_site_type_symbol
_atom_site_fract_x
_atom_site_fract_y
_atom_site_fract_z
_atom_site_U_iso_or_equiv
_atom_site_adp_type
_atom_site_occupancy
_atom_site_site_symmetry_order
_atom_site_calc_flag
_atom_site_refinement_flags_posn
_atom_site_refinement_flags_adp
_atom_site_refinement_flags_occupancy
_atom_site_disorder_assembly
_atom_site_disorder_group
Pt1 Pt 0.52690(2) 0.66326(2) 0.61084(2) 0.01471(7) Uani 1 1 d . . . . .
Cl1 Cl 0.70755(9) 0.57400(6) 0.63833(6) 0.0197(2) Uani 1 1 d . . . . .
Cl2 Cl 0.61757(9) 0.73387(6) 0.51218(6) 0.0227(2) Uani 1 1 d . . . . .
P2 P 0.36013(9) 0.75309(6) 0.57758(6) 0.0157(2) Uani 1 1 d . . . . .
P1 P 0.44421(9) 0.59309(6) 0.70117(6) 0.0156(2) Uani 1 1 d . . . . .
O1 O 0.4545(3) 0.66553(18) 0.91528(19) 0.0281(7) Uani 1 1 d . . . . .
C20 C 0.2211(4) 0.7361(2) 0.6232(2) 0.0178(8) Uani 1 1 d . . . . .
C8 C 0.3022(4) 0.5339(2) 0.6587(2) 0.0176(8) Uani 1 1 d . . . . .
C28 C 0.2581(4) 0.6684(3) 0.4354(3) 0.0243(9) Uani 1 1 d . . . . .
C29 C 0.2104(4) 0.6623(3) 0.3534(3) 0.0263(10) Uani 1 1 d . . . . .
H29 H 0.179821 0.609013 0.330713 0.032 Uiso 1 1 calc R U . . .
C30 C 0.2075(4) 0.7340(3) 0.3049(2) 0.0230(9) Uani 1 1 d . . . . .
H30 H 0.173967 0.730106 0.249254 0.028 Uiso 1 1 calc R U . . .
C31 C 0.2539(4) 0.8114(3) 0.3381(3) 0.0245(9) Uani 1 1 d . . . . .
H31 H 0.255076 0.859892 0.304779 0.029 Uiso 1 1 calc R U . . .
C32 C 0.2987(4) 0.8181(3) 0.4203(3) 0.0212(8) Uani 1 1 d . . . . .
H32 H 0.328765 0.871511 0.442787 0.025 Uiso 1 1 calc R U . . .
C27 C 0.2998(4) 0.7474(2) 0.4694(2) 0.0180(8) Uani 1 1 d . . . . .
C21 C 0.3965(4) 0.8665(2) 0.5982(2) 0.0189(8) Uani 1 1 d . . . . .
C22 C 0.2970(4) 0.9249(2) 0.5902(2) 0.0202(8) Uani 1 1 d . . . . .
H22 H 0.212735 0.904728 0.579948 0.024 Uiso 1 1 calc R U . . .
C23 C 0.3208(4) 1.0120(3) 0.5973(2) 0.0246(9) Uani 1 1 d . . . . .
H23 H 0.252999 1.051603 0.589365 0.030 Uiso 1 1 calc R U . . .
C24 C 0.4451(4) 1.0414(3) 0.6161(3) 0.0260(9) Uani 1 1 d . . . . .
H24 H 0.462137 1.100923 0.621380 0.031 Uiso 1 1 calc R U . . .
C25 C 0.5431(4) 0.9830(3) 0.6270(3) 0.0300(10) Uani 1 1 d . . . . .
H25 H 0.627345 1.002801 0.641126 0.036 Uiso 1 1 calc R U . . .
C26 C 0.5195(4) 0.8963(3) 0.6176(2) 0.0227(9) Uani 1 1 d . . . . .
H26 H 0.587604 0.857020 0.624478 0.027 Uiso 1 1 calc R U . . .
C19 C 0.1014(4) 0.7248(2) 0.5746(3) 0.0220(9) Uani 1 1 d . . . . .
H19 H 0.091814 0.726917 0.518049 0.026 Uiso 1 1 calc R U . . .
C18 C -0.0035(4) 0.7103(3) 0.6089(3) 0.0288(10) Uani 1 1 d . . . . .
H18 H -0.083672 0.701307 0.575766 0.035 Uiso 1 1 calc R U . . .
C17 C 0.0094(4) 0.7092(3) 0.6920(3) 0.0295(10) Uani 1 1 d . . . . .
H17 H -0.061275 0.697593 0.715446 0.035 Uiso 1 1 calc R U . . .
C16 C 0.1261(4) 0.7251(3) 0.7400(3) 0.0256(9) Uani 1 1 d . . . . .
H16 H 0.133410 0.727836 0.796377 0.031 Uiso 1 1 calc R U . . .
C15 C 0.2334(4) 0.7371(2) 0.7071(3) 0.0204(8) Uani 1 1 d . . . . .
C14 C 0.3594(4) 0.7427(2) 0.7636(2) 0.0204(8) Uani 1 1 d . . . . .
H14A H 0.416410 0.780329 0.740504 0.024 Uiso 1 1 calc R U . . .
H14B H 0.348468 0.767761 0.815123 0.024 Uiso 1 1 calc R U . . .
N1 N 0.4149(3) 0.65614(19) 0.7772(2) 0.0177(7) Uani 1 1 d . . . . .
C1 C 0.4648(4) 0.6277(3) 0.8553(2) 0.0192(8) Uani 1 1 d . . . . .
C2 C 0.5294(4) 0.5443(2) 0.8501(2) 0.0187(8) Uani 1 1 d . . . . .
C3 C 0.5833(4) 0.4948(3) 0.9161(3) 0.0249(9) Uani 1 1 d . . . . .
H3 H 0.582065 0.513437 0.968884 0.030 Uiso 1 1 calc R U . . .
C4 C 0.6390(4) 0.4173(3) 0.9025(3) 0.0280(10) Uani 1 1 d . . . . .
H4 H 0.677294 0.382945 0.946574 0.034 Uiso 1 1 calc R U . . .
C5 C 0.6388(4) 0.3899(3) 0.8248(3) 0.0247(9) Uani 1 1 d . . . . .
H5 H 0.676225 0.336503 0.816646 0.030 Uiso 1 1 calc R U . . .
C6 C 0.5848(4) 0.4393(3) 0.7584(3) 0.0240(9) Uani 1 1 d . . . . .
H6 H 0.584482 0.420090 0.705527 0.029 Uiso 1 1 calc R U . . .
C7 C 0.5314(3) 0.5177(2) 0.7722(2) 0.0176(8) Uani 1 1 d . . . . .
C9 C 0.2046(4) 0.5235(3) 0.7006(3) 0.0238(9) Uani 1 1 d . . . . .
H9 H 0.210228 0.549369 0.751514 0.029 Uiso 1 1 calc R U . . .
C10 C 0.0992(4) 0.4753(3) 0.6677(3) 0.0324(11) Uani 1 1 d . . . . .
H10 H 0.031817 0.469535 0.695339 0.039 Uiso 1 1 calc R U . . .
C11 C 0.0932(4) 0.4357(3) 0.5940(3) 0.0332(11) Uani 1 1 d . . . . .
H11 H 0.021389 0.402687 0.571470 0.040 Uiso 1 1 calc R U . . .
C12 C 0.1909(5) 0.4440(3) 0.5533(3) 0.0318(10) Uani 1 1 d . . . . .
H12 H 0.186592 0.416257 0.503294 0.038 Uiso 1 1 calc R U . . .
C13 C 0.2958(4) 0.4931(3) 0.5860(3) 0.0243(9) Uani 1 1 d . . . . .
H13 H 0.363119 0.498607 0.558177 0.029 Uiso 1 1 calc R U . . .
H28 H 0.258(4) 0.619(3) 0.469(2) 0.009(9) Uiso 1 1 d . . . . .

loop_
_atom_site_aniso_label
_atom_site_aniso_U_11
_atom_site_aniso_U_22
_atom_site_aniso_U_33
_atom_site_aniso_U_23
_atom_site_aniso_U_13
_atom_site_aniso_U_12
Pt1 0.01358(11) 0.01531(10) 0.01569(10) 0.00010(5) 0.00401(7) -0.00162(5)
Cl1 0.0163(5) 0.0231(5) 0.0216(5) 0.0053(4) 0.0088(4) 0.0058(4)
Cl2 0.0201(5) 0.0238(5) 0.0274(5) 0.0076(4) 0.0123(4) 0.0005(4)
P2 0.0143(5) 0.0154(5) 0.0173(5) 0.0012(4) 0.0029(4) -0.0016(4)
P1 0.0161(5) 0.0159(5) 0.0151(5) -0.0012(4) 0.0038(4) -0.0015(4)
O1 0.0317(19) 0.0335(18) 0.0190(16) -0.0050(12) 0.0048(14) 0.0020(12)
C20 0.017(2) 0.0137(17) 0.024(2) 0.0012(15) 0.0059(16) 0.0020(15)
C8 0.021(2) 0.0149(17) 0.0168(19) 0.0014(15) 0.0043(16) -0.0020(15)
C28 0.026(2) 0.024(2) 0.022(2) -0.0015(17) 0.0036(19) -0.0039(16)
C29 0.022(2) 0.029(2) 0.027(2) -0.0068(17) 0.0015(19) -0.0023(16)
C30 0.019(2) 0.036(2) 0.0139(19) -0.0029(17) 0.0024(16) 0.0084(17)
C31 0.026(2) 0.025(2) 0.024(2) 0.0027(18) 0.0090(18) 0.0063(18)
C32 0.021(2) 0.0217(19) 0.022(2) 0.0000(17) 0.0082(17) 0.0007(17)
C27 0.0146(19) 0.0186(18) 0.020(2) 0.0001(15) 0.0031(16) 0.0020(15)
C21 0.022(2) 0.0179(19) 0.0158(19) -0.0002(16) 0.0019(16) -0.0025(16)
C22 0.018(2) 0.024(2) 0.018(2) -0.0023(16) 0.0018(16) -0.0011(16)
C23 0.031(2) 0.024(2) 0.019(2) -0.0008(17) 0.0059(18) 0.0048(18)
C24 0.033(2) 0.0171(19) 0.030(2) -0.0041(17) 0.0103(19) -0.0018(17)
C25 0.028(2) 0.021(2) 0.040(3) 0.0026(19) 0.005(2) -0.0070(18)
C26 0.021(2) 0.021(2) 0.025(2) 0.0003(16) 0.0014(18) -0.0008(15)
C19 0.016(2) 0.023(2) 0.027(2) 0.0020(17) 0.0045(17) 0.0010(16)
C18 0.015(2) 0.029(2) 0.043(3) -0.0005(19) 0.0061(19) -0.0026(17)
C17 0.021(2) 0.029(2) 0.043(3) 0.006(2) 0.018(2) 0.0035(18)
C16 0.028(2) 0.024(2) 0.028(2) 0.0034(17) 0.0137(19) 0.0045(17)
C15 0.020(2) 0.0134(17) 0.028(2) -0.0017(16) 0.0066(17) 0.0028(15)
C14 0.025(2) 0.0167(18) 0.020(2) -0.0025(16) 0.0046(17) 0.0019(16)
N1 0.0196(18) 0.0162(16) 0.0168(17) -0.0035(12) 0.0022(14) 0.0011(12)
C1 0.0140(19) 0.024(2) 0.020(2) 0.0002(17) 0.0046(15) -0.0047(16)
C2 0.0151(19) 0.024(2) 0.0172(19) 0.0012(16) 0.0037(15) -0.0041(15)
C3 0.023(2) 0.031(2) 0.021(2) 0.0032(17) 0.0053(17) -0.0025(18)
C4 0.027(2) 0.029(2) 0.028(2) 0.0113(18) 0.0036(19) -0.0014(18)
C5 0.021(2) 0.022(2) 0.033(2) 0.0056(18) 0.0085(18) 0.0030(16)
C6 0.023(2) 0.022(2) 0.027(2) 0.0021(17) 0.0063(18) -0.0037(17)
C7 0.0134(18) 0.0199(19) 0.020(2) 0.0023(16) 0.0035(15) -0.0029(15)
C9 0.027(2) 0.024(2) 0.023(2) -0.0048(17) 0.0087(18) -0.0053(17)
C10 0.028(2) 0.036(2) 0.038(3) -0.008(2) 0.017(2) -0.015(2)
C11 0.029(2) 0.031(2) 0.038(3) -0.006(2) 0.004(2) -0.0153(19)
C12 0.039(3) 0.030(2) 0.027(2) -0.0106(19) 0.008(2) -0.015(2)
C13 0.029(2) 0.024(2) 0.024(2) -0.0025(17) 0.0131(18) -0.0055(17)

loop_
_atom_type_symbol
_atom_type_description
_atom_type_scat_dispersion_real
_atom_type_scat_dispersion_imag
_atom_type_scat_source
C C 0.0033 0.0016 'International Tables Vol C Tables 4.2.6.8 and 6.1.1.4'
H H 0.0000 0.0000 'International Tables Vol C Tables 4.2.6.8 and 6.1.1.4'
Cl Cl 0.1484 0.1585 'International Tables Vol C Tables 4.2.6.8 and 6.1.1.4'
N N 0.0061 0.0033 'International Tables Vol C Tables 4.2.6.8 and 6.1.1.4'
O O 0.0106 0.0060 'International Tables Vol C Tables 4.2.6.8 and 6.1.1.4'
P P 0.1023 0.0942 'International Tables Vol C Tables 4.2.6.8 and 6.1.1.4'
Pt Pt -1.7033 8.3905 'International Tables Vol C Tables 4.2.6.8 and 6.1.1.4'

loop_
_geom_angle_atom_site_label_1
_geom_angle_atom_site_label_2
_geom_angle_atom_site_label_3
_geom_angle
_geom_angle_site_symmetry_1
_geom_angle_site_symmetry_3
_geom_angle_publ_flag
Cl1 Pt1 Cl2 88.41(4) . . ?
P2 Pt1 Cl1 175.91(3) . . ?
P2 Pt1 Cl2 87.50(4) . . ?
P1 Pt1 Cl1 90.18(4) . . ?
P1 Pt1 Cl2 178.00(3) . . ?
P1 Pt1 P2 93.90(4) . . ?
C20 P2 Pt1 118.80(12) . . ?
C27 P2 Pt1 109.27(13) . . ?
C27 P2 C20 104.96(18) . . ?
C27 P2 C21 105.07(18) . . ?
C21 P2 Pt1 114.78(14) . . ?
C21 P2 C20 102.73(18) . . ?
C8 P1 Pt1 113.65(13) . . ?
N1 P1 Pt1 113.79(12) . . ?
N1 P1 C8 109.03(18) . . ?
N1 P1 C7 90.99(17) . . ?
C7 P1 Pt1 123.76(13) . . ?
C7 P1 C8 102.92(17) . . ?
C19 C20 P2 120.3(3) . . ?
C19 C20 C15 119.4(4) . . ?
C15 C20 P2 120.3(3) . . ?
C9 C8 P1 121.5(3) . . ?
C13 C8 P1 118.7(3) . . ?
C13 C8 C9 119.7(4) . . ?
C29 C28 C27 120.1(4) . . ?
C29 C28 H28 119(2) . . ?
C27 C28 H28 120(2) . . ?
C28 C29 H29 120.0 . . ?
C30 C29 C28 120.0(4) . . ?
C30 C29 H29 120.0 . . ?
C29 C30 H30 120.1 . . ?
C31 C30 C29 119.8(4) . . ?
C31 C30 H30 120.1 . . ?
C30 C31 H31 119.9 . . ?
C30 C31 C32 120.2(4) . . ?
C32 C31 H31 119.9 . . ?
C31 C32 H32 119.7 . . ?
C27 C32 C31 120.5(4) . . ?
C27 C32 H32 119.7 . . ?
C28 C27 P2 118.8(3) . . ?
C32 C27 P2 121.9(3) . . ?
C32 C27 C28 119.3(4) . . ?
C22 C21 P2 118.7(3) . . ?
C26 C21 P2 122.0(3) . . ?
C26 C21 C22 119.3(4) . . ?
C21 C22 H22 119.8 . . ?
C23 C22 C21 120.4(4) . . ?
C23 C22 H22 119.8 . . ?
C22 C23 H23 120.1 . . ?
C22 C23 C24 119.7(4) . . ?
C24 C23 H23 120.1 . . ?
C23 C24 H24 120.2 . . ?
C25 C24 C23 119.6(4) . . ?
C25 C24 H24 120.2 . . ?
C24 C25 H25 119.6 . . ?
C26 C25 C24 120.7(4) . . ?
C26 C25 H25 119.6 . . ?
C21 C26 H26 119.9 . . ?
C25 C26 C21 120.2(4) . . ?
C25 C26 H26 119.9 . . ?
C20 C19 H19 119.8 . . ?
C18 C19 C20 120.4(4) . . ?
C18 C19 H19 119.8 . . ?
C19 C18 H18 120.0 . . ?
C17 C18 C19 120.1(4) . . ?
C17 C18 H18 120.0 . . ?
C18 C17 H17 120.2 . . ?
C16 C17 C18 119.6(4) . . ?
C16 C17 H17 120.2 . . ?
C17 C16 H16 119.3 . . ?
C17 C16 C15 121.4(4) . . ?
C15 C16 H16 119.3 . . ?
C20 C15 C14 122.7(4) . . ?
C16 C15 C20 119.0(4) . . ?
C16 C15 C14 118.0(4) . . ?
C15 C14 H14A 109.7 . . ?
C15 C14 H14B 109.7 . . ?
H14A C14 H14B 108.2 . . ?
N1 C14 C15 109.6(3) . . ?
N1 C14 H14A 109.7 . . ?
N1 C14 H14B 109.7 . . ?
C14 N1 P1 122.6(3) . . ?
C1 N1 P1 116.3(3) . . ?
C1 N1 C14 120.4(3) . . ?
O1 C1 N1 124.4(4) . . ?
O1 C1 C2 127.0(4) . . ?
N1 C1 C2 108.5(3) . . ?
C3 C2 C1 124.4(4) . . ?
C3 C2 C7 121.3(4) . . ?
C7 C2 C1 114.3(3) . . ?
C2 C3 H3 120.8 . . ?
C4 C3 C2 118.4(4) . . ?
C4 C3 H3 120.8 . . ?
C3 C4 H4 119.8 . . ?
C3 C4 C5 120.4(4) . . ?
C5 C4 H4 119.8 . . ?
C4 C5 H5 119.3 . . ?
C4 C5 C6 121.4(4) . . ?
C6 C5 H5 119.3 . . ?
C5 C6 H6 121.0 . . ?
C7 C6 C5 118.0(4) . . ?
C7 C6 H6 121.0 . . ?
C2 C7 P1 109.8(3) . . ?
C6 C7 P1 129.4(3) . . ?
C6 C7 C2 120.5(4) . . ?
C8 C9 H9 120.0 . . ?
C10 C9 C8 120.1(4) . . ?
C10 C9 H9 120.0 . . ?
C9 C10 H10 120.2 . . ?
C9 C10 C11 119.6(4) . . ?
C11 C10 H10 120.2 . . ?
C10 C11 H11 119.7 . . ?
C12 C11 C10 120.5(4) . . ?
C12 C11 H11 119.7 . . ?
C11 C12 H12 120.1 . . ?
C11 C12 C13 119.8(4) . . ?
C13 C12 H12 120.1 . . ?
C8 C13 C12 120.3(4) . . ?
C8 C13 H13 119.9 . . ?
C12 C13 H13 119.9 . . ?

loop_
_geom_bond_atom_site_label_1
_geom_bond_atom_site_label_2
_geom_bond_distance
_geom_bond_site_symmetry_2
_geom_bond_publ_flag
Pt1 Cl1 2.3759(12) . ?
Pt1 Cl2 2.3817(12) . ?
Pt1 P2 2.2719(12) . ?
Pt1 P1 2.2202(12) . ?
P2 C20 1.847(4) . ?
P2 C27 1.834(4) . ?
P2 C21 1.835(4) . ?
P1 C8 1.821(4) . ?
P1 N1 1.709(3) . ?
P1 C7 1.817(4) . ?
O1 C1 1.206(5) . ?
C20 C19 1.408(6) . ?
C20 C15 1.412(6) . ?
C8 C9 1.398(6) . ?
C8 C13 1.385(6) . ?
C28 C29 1.396(6) . ?
C28 C27 1.401(6) . ?
C28 H28 0.96(4) . ?
C29 H29 0.9500 . ?
C29 C30 1.391(6) . ?
C30 H30 0.9500 . ?
C30 C31 1.386(6) . ?
C31 H31 0.9500 . ?
C31 C32 1.395(6) . ?
C32 H32 0.9500 . ?
C32 C27 1.385(6) . ?
C21 C22 1.399(6) . ?
C21 C26 1.391(6) . ?
C22 H22 0.9500 . ?
C22 C23 1.387(6) . ?
C23 H23 0.9500 . ?
C23 C24 1.401(6) . ?
C24 H24 0.9500 . ?
C24 C25 1.385(6) . ?
C25 H25 0.9500 . ?
C25 C26 1.383(6) . ?
C26 H26 0.9500 . ?
C19 H19 0.9500 . ?
C19 C18 1.397(6) . ?
C18 H18 0.9500 . ?
C18 C17 1.396(7) . ?
C17 H17 0.9500 . ?
C17 C16 1.389(7) . ?
C16 H16 0.9500 . ?
C16 C15 1.401(6) . ?
C15 C14 1.511(6) . ?
C14 H14A 0.9900 . ?
C14 H14B 0.9900 . ?
C14 N1 1.482(5) . ?
N1 C1 1.407(5) . ?
C1 C2 1.492(6) . ?
C2 C3 1.395(6) . ?
C2 C7 1.396(6) . ?
C3 H3 0.9500 . ?
C3 C4 1.393(6) . ?
C4 H4 0.9500 . ?
C4 C5 1.394(6) . ?
C5 H5 0.9500 . ?
C5 C6 1.401(6) . ?
C6 H6 0.9500 . ?
C6 C7 1.396(6) . ?
C9 H9 0.9500 . ?
C9 C10 1.391(6) . ?
C10 H10 0.9500 . ?
C10 C11 1.391(7) . ?
C11 H11 0.9500 . ?
C11 C12 1.383(7) . ?
C12 H12 0.9500 . ?
C12 C13 1.394(6) . ?
C13 H13 0.9500 . ?

loop_
_geom_torsion_atom_site_label_1
_geom_torsion_atom_site_label_2
_geom_torsion_atom_site_label_3
_geom_torsion_atom_site_label_4
_geom_torsion
_geom_torsion_site_symmetry_1
_geom_torsion_site_symmetry_2
_geom_torsion_site_symmetry_3
_geom_torsion_site_symmetry_4
_geom_torsion_publ_flag
Pt1 P2 C20 C19 -124.0(3) . . . . ?
Pt1 P2 C20 C15 58.1(3) . . . . ?
Pt1 P2 C27 C28 59.1(4) . . . . ?
Pt1 P2 C27 C32 -118.4(3) . . . . ?
Pt1 P2 C21 C22 -171.1(3) . . . . ?
Pt1 P2 C21 C26 12.0(4) . . . . ?
Pt1 P1 C8 C9 -146.6(3) . . . . ?
Pt1 P1 C8 C13 38.2(4) . . . . ?
Pt1 P1 N1 C14 42.3(3) . . . . ?
Pt1 P1 N1 C1 -127.8(3) . . . . ?
Pt1 P1 C7 C2 121.6(2) . . . . ?
Pt1 P1 C7 C6 -64.7(4) . . . . ?
P2 C20 C19 C18 178.8(3) . . . . ?
P2 C20 C15 C16 179.3(3) . . . . ?
P2 C20 C15 C14 -6.4(5) . . . . ?
P2 C21 C22 C23 -173.4(3) . . . . ?
P2 C21 C26 C25 175.3(3) . . . . ?
P1 C8 C9 C10 -177.7(3) . . . . ?
P1 C8 C13 C12 177.1(3) . . . . ?
P1 N1 C1 O1 178.5(3) . . . . ?
P1 N1 C1 C2 -2.0(4) . . . . ?
O1 C1 C2 C3 3.5(7) . . . . ?
O1 C1 C2 C7 -177.1(4) . . . . ?
C20 P2 C27 C28 -69.3(4) . . . . ?
C20 P2 C27 C32 113.2(3) . . . . ?
C20 P2 C21 C22 -40.7(4) . . . . ?
C20 P2 C21 C26 142.4(3) . . . . ?
C20 C19 C18 C17 1.6(6) . . . . ?
C20 C15 C14 N1 -84.3(4) . . . . ?
C8 P1 N1 C14 -85.7(3) . . . . ?
C8 P1 N1 C1 104.2(3) . . . . ?
C8 P1 C7 C2 -108.0(3) . . . . ?
C8 P1 C7 C6 65.8(4) . . . . ?
C8 C9 C10 C11 1.7(7) . . . . ?
C28 C29 C30 C31 0.9(7) . . . . ?
C29 C28 C27 P2 179.3(3) . . . . ?
C29 C28 C27 C32 -3.1(6) . . . . ?
C29 C30 C31 C32 -2.5(6) . . . . ?
C30 C31 C32 C27 1.3(6) . . . . ?
C31 C32 C27 P2 179.1(3) . . . . ?
C31 C32 C27 C28 1.6(6) . . . . ?
C27 P2 C20 C19 -1.5(4) . . . . ?
C27 P2 C20 C15 -179.5(3) . . . . ?
C27 P2 C21 C22 68.8(3) . . . . ?
C27 P2 C21 C26 -108.0(3) . . . . ?
C27 C28 C29 C30 1.9(7) . . . . ?
C21 P2 C20 C19 108.1(3) . . . . ?
C21 P2 C20 C15 -69.8(3) . . . . ?
C21 P2 C27 C28 -177.2(3) . . . . ?
C21 P2 C27 C32 5.3(4) . . . . ?
C21 C22 C23 C24 -3.0(6) . . . . ?
C22 C21 C26 C25 -1.6(6) . . . . ?
C22 C23 C24 C25 0.4(6) . . . . ?
C23 C24 C25 C26 1.6(7) . . . . ?
C24 C25 C26 C21 -1.0(7) . . . . ?
C26 C21 C22 C23 3.5(6) . . . . ?
C19 C20 C15 C16 1.3(5) . . . . ?
C19 C20 C15 C14 175.6(4) . . . . ?
C19 C18 C17 C16 2.0(6) . . . . ?
C18 C17 C16 C15 -4.0(6) . . . . ?
C17 C16 C15 C20 2.3(6) . . . . ?
C17 C16 C15 C14 -172.3(4) . . . . ?
C16 C15 C14 N1 90.1(4) . . . . ?
C15 C20 C19 C18 -3.2(6) . . . . ?
C15 C14 N1 P1 58.2(4) . . . . ?
C15 C14 N1 C1 -132.2(4) . . . . ?
C14 N1 C1 O1 8.3(6) . . . . ?
C14 N1 C1 C2 -172.2(3) . . . . ?
N1 P1 C8 C9 -18.6(4) . . . . ?
N1 P1 C8 C13 166.3(3) . . . . ?
N1 P1 C7 C2 1.8(3) . . . . ?
N1 P1 C7 C6 175.5(4) . . . . ?
N1 C1 C2 C3 -176.0(4) . . . . ?
N1 C1 C2 C7 3.4(5) . . . . ?
C1 C2 C3 C4 178.9(4) . . . . ?
C1 C2 C7 P1 -3.3(4) . . . . ?
C1 C2 C7 C6 -177.7(3) . . . . ?
C2 C3 C4 C5 -0.9(6) . . . . ?
C3 C2 C7 P1 176.1(3) . . . . ?
C3 C2 C7 C6 1.7(6) . . . . ?
C3 C4 C5 C6 0.9(6) . . . . ?
C4 C5 C6 C7 0.4(6) . . . . ?
C5 C6 C7 P1 -174.9(3) . . . . ?
C5 C6 C7 C2 -1.7(6) . . . . ?
C7 P1 C8 C9 77.1(4) . . . . ?
C7 P1 C8 C13 -98.1(3) . . . . ?
C7 P1 N1 C14 170.2(3) . . . . ?
C7 P1 N1 C1 0.2(3) . . . . ?
C7 C2 C3 C4 -0.4(6) . . . . ?
C9 C8 C13 C12 1.9(6) . . . . ?
C9 C10 C11 C12 -0.1(7) . . . . ?
C10 C11 C12 C13 -0.6(7) . . . . ?
C11 C12 C13 C8 -0.3(7) . . . . ?
C13 C8 C9 C10 -2.6(6) . . . . ?
